data_7155291
loop_
_publ_author_name
'Mondal, Pravat'
'Argade, Narshinha P.'

_publ_section_title
;
 Stereoselective synthesis of (-)-desethyleburnamonine, (-)-vindeburnol
 and (-)-3-epitacamonine: observation of a substrate dependent
 diastereoselectivity reversal of an aldol reaction.
;
_journal_issue 44
_journal_name_full 'Organic &amp; biomolecular chemistry'
_journal_page_first 10394
_journal_page_last 10406
_journal_paper_doi 10.1039/c6ob01438k
_journal_volume 14
_journal_year 2016
_chemical_absolute_configuration ad
_chemical_formula_moiety 'C25 H28 N2 O5 S'
_chemical_formula_sum 'C25 H28 N2 O5 S'
_chemical_formula_weight 468.55
_chemical_name_systematic 'Amine Ester'
_space_group_crystal_system orthorhombic
_space_group_IT_number 19
_space_group_name_Hall 'P 2ac 2ab'
_space_group_name_H-M_alt 'P 21 21 21'
_symmetry_space_group_name_Hall 'P 2ac 2ab'
_symmetry_space_group_name_H-M 'P 21 21 21'
_atom_sites_solution_hydrogens geom
_atom_sites_solution_primary iterative
_atom_sites_solution_secondary difmap
_audit_creation_date 2015-09-12
_audit_creation_method
;
Olex2 1.2
(compiled 2013.09.17 svn.r2790 for OlexSys, GUI svn.r4601)
;
_audit_update_record
;
2015-09-13 deposited with the CCDC.
2016-10-03 downloaded from the CCDC.
;
_cell_angle_alpha 90.00
_cell_angle_beta 90.00
_cell_angle_gamma 90.00
_cell_formula_units_Z 4
_cell_length_a 9.0934(4)
_cell_length_b 10.9932(4)
_cell_length_c 25.0614(14)
_cell_measurement_reflns_used 4069
_cell_measurement_temperature 298
_cell_measurement_theta_max 27.9340
_cell_measurement_theta_min 3.7440
_cell_volume 2505.3(2)
_computing_cell_refinement
;
CrysAlisPro, Agilent Technologies,
Version 1.171.36.28 (release 01-02-2013 CrysAlis171 .NET)
(compiled Feb  1 2013,16:14:44)
;
_computing_data_collection
;
CrysAlisPro, Agilent Technologies,
Version 1.171.36.28 (release 01-02-2013 CrysAlis171 .NET)
(compiled Feb  1 2013,16:14:44)
;
_computing_data_reduction
;
CrysAlisPro, Agilent Technologies,
Version 1.171.36.28 (release 01-02-2013 CrysAlis171 .NET)
(compiled Feb  1 2013,16:14:44)
;
_computing_molecular_graphics
;
O. V. Dolomanov, L. J. Bourhis, R. J. Gildea, J. A. K. Howard and H. Puschmann,
OLEX2: a complete structure solution, refinement and analysis program.
J. Appl. Cryst. (2009). 42, 339-341.
;
_computing_publication_material
;
O. V. Dolomanov, L. J. Bourhis, R. J. Gildea, J. A. K. Howard and H. Puschmann,
OLEX2: a complete structure solution, refinement and analysis program.
J. Appl. Cryst. (2009). 42, 339-341.
;
_computing_structure_refinement
;
SHELX, G.M. Sheldrick, Acta Cryst.
(2008). A64, 112-122
;
_computing_structure_solution
'L.J. Bourhis, O.V. Dolomanov, R.J. Gildea, J.A.K. Howard, H. Puschmann, in preparation (2013)'
_diffrn_ambient_temperature 298
_diffrn_detector_area_resol_mean 16.1640
_diffrn_measured_fraction_theta_full 0.9969
_diffrn_measured_fraction_theta_max 0.8115
_diffrn_measurement_device_type 'SuperNova, Dual, Cu at zero, Eos'
_diffrn_measurement_method '\w scans'
_diffrn_orient_matrix_UB_11 0.0723784000
_diffrn_orient_matrix_UB_12 -0.0216551000
_diffrn_orient_matrix_UB_13 0.0046306000
_diffrn_orient_matrix_UB_21 0.0069360000
_diffrn_orient_matrix_UB_22 -0.0144900000
_diffrn_orient_matrix_UB_23 -0.0274928000
_diffrn_orient_matrix_UB_31 0.0282825000
_diffrn_orient_matrix_UB_32 0.0590012000
_diffrn_orient_matrix_UB_33 -0.0050244000
_diffrn_radiation_monochromator mirror
_diffrn_radiation_type 'Mo K\a'
_diffrn_radiation_wavelength 0.7107
_diffrn_reflns_av_R_equivalents 0.0423
_diffrn_reflns_av_unetI/netI 0.0592
_diffrn_reflns_limit_h_max 7
_diffrn_reflns_limit_h_min -12
_diffrn_reflns_limit_k_max 15
_diffrn_reflns_limit_k_min -8
_diffrn_reflns_limit_l_max 34
_diffrn_reflns_limit_l_min -18
_diffrn_reflns_number 8665
_diffrn_reflns_theta_full 26.00
_diffrn_reflns_theta_max 29.01
_diffrn_reflns_theta_min 2.91
_diffrn_source 'SuperNova (Mo) X-ray Source'
_exptl_absorpt_coefficient_mu 0.166
_exptl_absorpt_correction_T_max 0.973
_exptl_absorpt_correction_T_min 0.955
_exptl_absorpt_correction_type multi-scan
_exptl_absorpt_process_details
;
CrysAlisPro, Agilent Technologies,
Version 1.171.36.28 (release 01-02-2013 CrysAlis171 .NET)
(compiled Feb  1 2013,16:14:44)
Empirical absorption correction using spherical harmonics,
 implemented in SCALE3 ABSPACK scaling algorithm.
;
_exptl_crystal_colour 'clear light colourless'
_exptl_crystal_colour_lustre clear
_exptl_crystal_colour_modifier light
_exptl_crystal_colour_primary colourless
_exptl_crystal_density_diffrn 1.242
_exptl_crystal_density_method 'not measured'
_exptl_crystal_description needle
_exptl_crystal_F_000 992.0
_exptl_crystal_size_max 0.32
_exptl_crystal_size_mid 0.18
_exptl_crystal_size_min 0.13
_refine_diff_density_max 0.174
_refine_diff_density_min -0.324
_refine_diff_density_rms 0.044
_refine_ls_abs_structure_details 'Flack H D (1983), Acta Cryst. A39, 876-881'
_refine_ls_abs_structure_Flack -0.13(8)
_refine_ls_extinction_method none
_refine_ls_goodness_of_fit_ref 1.056
_refine_ls_hydrogen_treatment mixed
_refine_ls_matrix_type full
_refine_ls_number_parameters 301
_refine_ls_number_reflns 5410
_refine_ls_number_restraints 0
_refine_ls_restrained_S_all 1.056
_refine_ls_R_factor_all 0.0609
_refine_ls_R_factor_gt 0.0510
_refine_ls_shift/su_max 0.012
_refine_ls_shift/su_mean 0.000
_refine_ls_structure_factor_coef Fsqd
_refine_ls_weighting_details 'calc w=1/[\s^2^(Fo^2^)+(0.0699P)^2^+0.0000P] where P=(Fo^2^+2Fc^2^)/3'
_refine_ls_weighting_scheme calc
_refine_ls_wR_factor_gt 0.1280
_refine_ls_wR_factor_ref 0.1401
_reflns_number_gt 4564
_reflns_number_total 6669
_reflns_threshold_expression >2sigma(I)
_cod_data_source_file c6ob01438k2.cif
_cod_data_source_block pravateur
_cod_depositor_comments 'Adding full bibliography for 7155290--7155292.cif.'
_cod_database_code 7155291
_chemical_oxdiff_formula 'C18 H22 O3 N2 S1'
_reflns_odcompleteness_completeness 99.69
_reflns_odcompleteness_iscentric 1
_reflns_odcompleteness_theta 26.32
_olex2_refinement_description
;
1. Fixed Uiso
 At 1.2 times of:
  All C(H) groups, All C(H,H) groups
 At 1.5 times of:
  All C(H,H,H) groups, All O(H) groups
2.a Ternary CH refined with riding coordinates:
 C15(H15)
2.b Secondary CH2 refined with riding coordinates:
 C13(H13A,H13B), C18(H18A,H18B), C19(H19A,H19B), C21(H21A,H21B), C30(H30A,
 H30B), C32(H32A,H32B)
2.c Aromatic/amide H refined with riding coordinates:
 C9(H9), C14(H14), C16(H16), C17(H17), C20(H20), C24(H24), C27(H27), C31(H31)
2.d Idealised Me refined as rotating group:
 C28(H28A,H28B,H28C), C33(H33A,H33B,H33C)
2.e Idealised tetrahedral OH refined as rotating group:
 O4(H4)
;

loop_
_space_group_symop_id
_space_group_symop_operation_xyz
1 'x, y, z'
2 '-x+1/2, -y, z+1/2'
3 'x+1/2, -y+1/2, -z'
4 '-x, y+1/2, -z+1/2'

loop_
_atom_site_label
_atom_site_type_symbol
_atom_site_fract_x
_atom_site_fract_y
_atom_site_fract_z
_atom_site_U_iso_or_equiv
_atom_site_adp_type
_atom_site_occupancy
_atom_site_symmetry_multiplicity
_atom_site_calc_flag
_atom_site_refinement_flags
S1 S -0.69873(7) -0.96978(5) -0.37761(3) 0.04114(16) Uani 1 1 d .
O2 O -0.6858(2) -1.04073(15) -0.32979(7) 0.0456(4) Uani 1 1 d .
O3 O -0.8420(2) -0.95047(19) -0.40089(9) 0.0601(5) Uani 1 1 d .
O4 O -0.5280(2) -0.71690(15) -0.22250(9) 0.0516(5) Uani 1 1 d .
H4 H -0.4418 -0.6987 -0.2278 0.077 Uiso 1 1 calc R
O5 O -0.8816(3) -0.7094(2) -0.21209(12) 0.0850(8) Uani 1 1 d .
C6 C -0.8070(4) -0.8074(3) -0.19628(12) 0.0559(7) Uani 1 1 d .
O7 O -0.8177(4) -0.8498(3) -0.15220(10) 0.1074(11) Uani 1 1 d .
N8 N -0.2998(3) -0.8412(2) -0.26890(10) 0.0553(6) Uani 1 1 d .
C9 C -0.5164(4) -1.0669(3) -0.51834(11) 0.0641(8) Uani 1 1 d .
H9 H -0.5325 -1.0518 -0.5544 0.077 Uiso 1 1 calc R
C10 C -0.4894(4) -0.6849(2) -0.40657(12) 0.0585(8) Uani 1 1 d .
N11 N -0.6314(2) -0.82866(17) -0.36380(8) 0.0427(5) Uani 1 1 d .
C12 C -0.4916(3) -0.8171(2) -0.33597(10) 0.0425(6) Uani 1 1 d .
C13 C -0.7170(3) -0.8594(2) -0.24203(11) 0.0487(6) Uani 1 1 d .
H13A H -0.7453 -0.8192 -0.2749 0.058 Uiso 1 1 calc R
H13B H -0.7393 -0.9452 -0.2458 0.058 Uiso 1 1 calc R
C14 C -0.4669(3) -1.1104(2) -0.41021(11) 0.0479(6) Uani 1 1 d .
H14 H -0.4496 -1.1245 -0.3742 0.057 Uiso 1 1 calc R
C15 C -0.4528(3) -0.8796(2) -0.28374(11) 0.0429(6) Uani 1 1 d .
H15 H -0.4555 -0.9680 -0.2887 0.052 Uiso 1 1 calc R
C16 C -0.6045(4) -1.0094(2) -0.48017(11) 0.0565(7) Uani 1 1 d .
H16 H -0.6786 -0.9562 -0.4906 0.068 Uiso 1 1 calc R
C17 C -0.5601(7) -0.5700(4) -0.48391(17) 0.0997(16) Uani 1 1 d .
H17 H -0.5387 -0.5127 -0.5101 0.120 Uiso 1 1 calc R
C18 C -0.4951(4) -0.9245(3) -0.18710(12) 0.0589(7) Uani 1 1 d .
H18A H -0.5489 -0.9031 -0.1550 0.071 Uiso 1 1 calc R
H18B H -0.5163 -1.0090 -0.1952 0.071 Uiso 1 1 calc R
C19 C -0.2484(4) -0.7107(3) -0.34631(17) 0.0752(10) Uani 1 1 d .
H19A H -0.2405 -0.6371 -0.3252 0.090 Uiso 1 1 calc R
H19B H -0.1880 -0.7018 -0.3780 0.090 Uiso 1 1 calc R
C20 C -0.3801(4) -1.1666(3) -0.44874(12) 0.0601(8) Uani 1 1 d .
H20 H -0.3046 -1.2183 -0.4382 0.072 Uiso 1 1 calc R
C21 C -0.2422(4) -0.9258(3) -0.22783(15) 0.0724(9) Uani 1 1 d .
H21A H -0.1392 -0.9086 -0.2211 0.087 Uiso 1 1 calc R
H21B H -0.2502 -1.0090 -0.2404 0.087 Uiso 1 1 calc R
C22 C -0.4068(3) -0.7338(2) -0.36161(12) 0.0528(7) Uani 1 1 d .
C23 C -0.4048(4) -1.1466(2) -0.50300(12) 0.0596(8) Uani 1 1 d .
C24 C -0.4574(5) -0.5947(3) -0.44433(16) 0.0861(13) Uani 1 1 d .
H24 H -0.3690 -0.5522 -0.4429 0.103 Uiso 1 1 calc R
C25 C -0.5795(3) -1.0329(2) -0.42606(9) 0.0416(5) Uani 1 1 d .
C26 C -0.6251(4) -0.7443(2) -0.40795(11) 0.0522(7) Uani 1 1 d .
C27 C -0.6949(7) -0.6302(3) -0.48475(16) 0.0931(13) Uani 1 1 d .
H27 H -0.7618 -0.6114 -0.5116 0.112 Uiso 1 1 calc R
C28 C -0.9759(5) -0.6528(4) -0.1722(2) 0.1159(18) Uani 1 1 d .
H28A H -1.0194 -0.5806 -0.1868 0.174 Uiso 1 1 calc R
H28B H -0.9184 -0.6319 -0.1414 0.174 Uiso 1 1 calc R
H28C H -1.0521 -0.7086 -0.1620 0.174 Uiso 1 1 calc R
C29 C -0.5491(3) -0.8439(2) -0.23374(10) 0.0428(6) Uani 1 1 d .
C30 C -0.1984(4) -0.8210(3) -0.31375(16) 0.0758(10) Uani 1 1 d .
H30A H -0.1963 -0.8926 -0.3364 0.091 Uiso 1 1 calc R
H30B H -0.0998 -0.8072 -0.3003 0.091 Uiso 1 1 calc R
C31 C -0.7336(4) -0.7185(3) -0.44650(12) 0.0687(9) Uani 1 1 d .
H31 H -0.8246 -0.7572 -0.4467 0.082 Uiso 1 1 calc R
C32 C -0.3301(4) -0.9104(3) -0.17664(15) 0.0724(10) Uani 1 1 d .
H32A H -0.3111 -0.8305 -0.1617 0.087 Uiso 1 1 calc R
H32B H -0.2988 -0.9708 -0.1508 0.087 Uiso 1 1 calc R
C33 C -0.3091(6) -1.2085(4) -0.54532(15) 0.0978(14) Uani 1 1 d .
H33A H -0.3666 -1.2229 -0.5768 0.147 Uiso 1 1 calc R
H33B H -0.2734 -1.2846 -0.5317 0.147 Uiso 1 1 calc R
H33C H -0.2273 -1.1569 -0.5540 0.147 Uiso 1 1 calc R

loop_
_atom_site_aniso_label
_atom_site_aniso_U_11
_atom_site_aniso_U_22
_atom_site_aniso_U_33
_atom_site_aniso_U_23
_atom_site_aniso_U_13
_atom_site_aniso_U_12
S1 0.0417(3) 0.0433(3) 0.0383(3) -0.0027(3) -0.0009(3) -0.0031(3)
O2 0.0518(10) 0.0433(8) 0.0416(9) 0.0005(8) 0.0022(9) -0.0074(8)
O3 0.0445(10) 0.0728(12) 0.0631(13) 0.0015(11) -0.0073(9) 0.0011(9)
O4 0.0594(12) 0.0412(8) 0.0543(12) -0.0136(8) 0.0035(10) -0.0036(8)
O5 0.0745(15) 0.0735(14) 0.107(2) 0.0056(15) 0.0464(16) 0.0150(12)
C6 0.0564(16) 0.0621(16) 0.0492(16) -0.0082(13) 0.0144(15) -0.0090(14)
O7 0.131(3) 0.138(2) 0.0539(15) 0.0067(16) 0.0346(18) 0.025(2)
N8 0.0405(11) 0.0614(12) 0.0641(15) -0.0104(12) -0.0049(12) -0.0049(11)
C9 0.092(2) 0.0679(17) 0.0324(14) -0.0040(13) 0.0009(16) 0.0076(16)
C10 0.078(2) 0.0456(13) 0.0518(17) 0.0036(13) 0.0316(16) 0.0033(13)
N11 0.0509(11) 0.0375(9) 0.0398(11) -0.0014(9) 0.0012(10) -0.0001(9)
C12 0.0444(13) 0.0397(11) 0.0433(14) -0.0101(11) 0.0097(12) -0.0028(10)
C13 0.0517(15) 0.0548(13) 0.0396(14) -0.0033(11) 0.0041(12) -0.0030(12)
C14 0.0606(17) 0.0486(13) 0.0346(13) 0.0007(11) -0.0007(13) 0.0068(12)
C15 0.0445(13) 0.0388(11) 0.0455(14) -0.0105(11) -0.0004(12) -0.0037(10)
C16 0.071(2) 0.0613(16) 0.0369(14) -0.0019(12) -0.0110(14) 0.0125(14)
C17 0.147(4) 0.080(2) 0.072(3) 0.032(2) 0.045(3) 0.028(3)
C18 0.075(2) 0.0553(14) 0.0465(16) 0.0023(13) -0.0112(15) 0.0030(14)
C19 0.0601(19) 0.0726(19) 0.093(3) -0.0079(19) 0.0242(19) -0.0161(16)
C20 0.0719(19) 0.0571(14) 0.0512(17) -0.0028(14) 0.0043(16) 0.0151(15)
C21 0.0561(17) 0.0756(18) 0.086(3) -0.0119(19) -0.0222(18) 0.0055(15)
C22 0.0509(16) 0.0494(13) 0.0582(17) -0.0074(13) 0.0197(14) -0.0062(12)
C23 0.086(2) 0.0474(13) 0.0456(16) -0.0065(13) 0.0120(16) 0.0049(14)
C24 0.108(3) 0.0674(19) 0.082(3) 0.017(2) 0.052(3) 0.009(2)
C25 0.0498(14) 0.0413(11) 0.0338(12) -0.0038(10) -0.0026(11) -0.0047(11)
C26 0.0713(19) 0.0413(12) 0.0439(15) 0.0019(11) 0.0135(14) 0.0084(12)
C27 0.139(4) 0.078(2) 0.063(2) 0.0199(19) 0.011(3) 0.039(3)
C28 0.095(3) 0.093(3) 0.159(5) -0.020(3) 0.070(3) 0.012(2)
C29 0.0521(14) 0.0393(11) 0.0372(13) -0.0059(10) -0.0031(12) -0.0029(10)
C30 0.0419(15) 0.085(2) 0.100(3) -0.027(2) 0.0082(19) -0.0061(16)
C31 0.093(3) 0.0599(16) 0.0535(18) 0.0091(14) 0.0014(18) 0.0199(16)
C32 0.081(2) 0.0725(19) 0.064(2) -0.0014(17) -0.0302(19) 0.0021(18)
C33 0.133(4) 0.094(2) 0.066(2) -0.010(2) 0.037(3) 0.028(3)

loop_
_atom_type_symbol
_atom_type_description
_atom_type_scat_dispersion_real
_atom_type_scat_dispersion_imag
_atom_type_scat_source
C C 0.0033 0.0016 'International Tables Vol C Tables 4.2.6.8 and 6.1.1.4'
H H 0.0000 0.0000 'International Tables Vol C Tables 4.2.6.8 and 6.1.1.4'
N N 0.0061 0.0033 'International Tables Vol C Tables 4.2.6.8 and 6.1.1.4'
O O 0.0106 0.0060 'International Tables Vol C Tables 4.2.6.8 and 6.1.1.4'
S S 0.1246 0.1234 'International Tables Vol C Tables 4.2.6.8 and 6.1.1.4'

loop_
_geom_angle_atom_site_label_1
_geom_angle_atom_site_label_2
_geom_angle_atom_site_label_3
_geom_angle
O2 S1 O3 119.45(12)
O2 S1 N11 107.22(10)
O2 S1 C25 108.04(12)
O3 S1 N11 105.83(11)
O3 S1 C25 109.46(12)
N11 S1 C25 106.05(11)
C29 O4 H4 109.5
C6 O5 C28 116.1(3)
O5 C6 C13 110.7(3)
O7 C6 O5 123.0(3)
O7 C6 C13 126.2(3)
C21 N8 C15 108.9(2)
C30 N8 C15 115.7(2)
C30 N8 C21 113.8(3)
C16 C9 H9 119.6
C23 C9 H9 119.6
C23 C9 C16 120.8(3)
C24 C10 C22 132.6(3)
C26 C10 C22 107.6(2)
C26 C10 C24 119.8(3)
C12 N11 S1 119.38(16)
C26 N11 S1 116.31(17)
C26 N11 C12 106.1(2)
N11 C12 C15 125.2(2)
C22 C12 N11 109.1(2)
C22 C12 C15 125.5(3)
C6 C13 H13A 109.0
C6 C13 H13B 109.0
C6 C13 C29 112.8(2)
H13A C13 H13B 107.8
C29 C13 H13A 109.0
C29 C13 H13B 109.0
C20 C14 H14 120.3
C25 C14 H14 120.3
C25 C14 C20 119.4(2)
N8 C15 C12 107.5(2)
N8 C15 H15 109.5
N8 C15 C29 104.3(2)
C12 C15 H15 109.5
C12 C15 C29 116.31(19)
C29 C15 H15 109.5
C9 C16 H16 120.4
C9 C16 C25 119.1(3)
C25 C16 H16 120.4
C24 C17 H17 119.7
C24 C17 C27 120.6(4)
C27 C17 H17 119.7
H18A C18 H18B 107.8
C29 C18 H18A 109.1
C29 C18 H18B 109.1
C32 C18 H18A 109.1
C32 C18 H18B 109.1
C32 C18 C29 112.5(3)
H19A C19 H19B 108.6
C22 C19 H19A 110.4
C22 C19 H19B 110.4
C22 C19 C30 106.6(3)
C30 C19 H19A 110.4
C30 C19 H19B 110.4
C14 C20 H20 119.5
C14 C20 C23 121.0(3)
C23 C20 H20 119.5
N8 C21 H21A 109.8
N8 C21 H21B 109.8
N8 C21 C32 109.2(3)
H21A C21 H21B 108.3
C32 C21 H21A 109.8
C32 C21 H21B 109.8
C10 C22 C19 128.7(3)
C12 C22 C10 108.8(3)
C12 C22 C19 122.3(3)
C9 C23 C20 119.0(3)
C9 C23 C33 120.1(3)
C20 C23 C33 120.9(3)
C10 C24 H24 120.6
C17 C24 C10 118.8(4)
C17 C24 H24 120.6
C14 C25 S1 119.71(19)
C14 C25 C16 120.7(2)
C16 C25 S1 119.6(2)
C10 C26 N11 108.4(3)
C10 C26 C31 122.8(3)
C31 C26 N11 128.8(3)
C17 C27 H27 118.8
C17 C27 C31 122.5(4)
C31 C27 H27 118.8
O5 C28 H28A 109.5
O5 C28 H28B 109.5
O5 C28 H28C 109.5
H28A C28 H28B 109.5
H28A C28 H28C 109.5
H28B C28 H28C 109.5
O4 C29 C13 105.3(2)
O4 C29 C15 108.8(2)
O4 C29 C18 111.5(2)
C13 C29 C15 114.4(2)
C18 C29 C13 110.6(2)
C18 C29 C15 106.4(2)
N8 C30 C19 109.9(3)
N8 C30 H30A 109.7
N8 C30 H30B 109.7
C19 C30 H30A 109.7
C19 C30 H30B 109.7
H30A C30 H30B 108.2
C26 C31 H31 122.3
C27 C31 C26 115.5(4)
C27 C31 H31 122.3
C18 C32 H32A 109.4
C18 C32 H32B 109.4
C21 C32 C18 111.1(3)
C21 C32 H32A 109.4
C21 C32 H32B 109.4
H32A C32 H32B 108.0
C23 C33 H33A 109.5
C23 C33 H33B 109.5
C23 C33 H33C 109.5
H33A C33 H33B 109.5
H33A C33 H33C 109.5
H33B C33 H33C 109.5

loop_
_geom_bond_atom_site_label_1
_geom_bond_atom_site_label_2
_geom_bond_distance
S1 O2 1.4347(19)
S1 O3 1.443(2)
S1 N11 1.703(2)
S1 C25 1.770(3)
O4 H4 0.8200
O4 C29 1.438(3)
O5 C6 1.333(4)
O5 C28 1.458(5)
C6 O7 1.203(4)
C6 C13 1.520(4)
N8 C15 1.501(3)
N8 C21 1.483(4)
N8 C30 1.471(4)
C9 H9 0.9300
C9 C16 1.398(4)
C9 C23 1.395(5)
C10 C22 1.457(5)
C10 C24 1.401(4)
C10 C26 1.397(5)
N11 C12 1.455(3)
N11 C26 1.445(3)
C12 C15 1.519(4)
C12 C22 1.358(4)
C13 H13A 0.9700
C13 H13B 0.9700
C13 C29 1.550(4)
C14 H14 0.9300
C14 C20 1.392(4)
C14 C25 1.390(4)
C15 H15 0.9800
C15 C29 1.578(4)
C16 H16 0.9300
C16 C25 1.399(4)
C17 H17 0.9300
C17 C24 1.390(7)
C17 C27 1.393(7)
C18 H18A 0.9700
C18 H18B 0.9700
C18 C29 1.546(4)
C18 C32 1.531(5)
C19 H19A 0.9700
C19 H19B 0.9700
C19 C22 1.512(5)
C19 C30 1.530(5)
C20 H20 0.9300
C20 C23 1.396(4)
C21 H21A 0.9700
C21 H21B 0.9700
C21 C32 1.521(5)
C23 C33 1.532(4)
C24 H24 0.9300
C26 C31 1.410(5)
C27 H27 0.9300
C27 C31 1.409(5)
C28 H28A 0.9600
C28 H28B 0.9600
C28 H28C 0.9600
C30 H30A 0.9700
C30 H30B 0.9700
C31 H31 0.9300
C32 H32A 0.9700
C32 H32B 0.9700
C33 H33A 0.9600
C33 H33B 0.9600
C33 H33C 0.9600

loop_
_geom_torsion_atom_site_label_1
_geom_torsion_atom_site_label_2
_geom_torsion_atom_site_label_3
_geom_torsion_atom_site_label_4
_geom_torsion
S1 N11 C12 C15 -52.3(3)
S1 N11 C12 C22 133.0(2)
S1 N11 C26 C10 -135.7(2)
S1 N11 C26 C31 46.0(3)
O2 S1 N11 C12 46.8(2)
O2 S1 N11 C26 176.04(19)
O2 S1 C25 C14 -18.0(2)
O2 S1 C25 C16 158.7(2)
O3 S1 N11 C12 175.32(18)
O3 S1 N11 C26 -55.4(2)
O3 S1 C25 C14 -149.5(2)
O3 S1 C25 C16 27.2(3)
O5 C6 C13 C29 111.5(3)
C6 C13 C29 O4 -52.3(3)
C6 C13 C29 C15 -171.7(2)
C6 C13 C29 C18 68.2(3)
O7 C6 C13 C29 -71.9(4)
N8 C15 C29 O4 55.0(2)
N8 C15 C29 C13 172.5(2)
N8 C15 C29 C18 -65.1(2)
N8 C21 C32 C18 53.8(4)
C9 C16 C25 S1 -175.3(2)
C9 C16 C25 C14 1.3(4)
C10 C26 C31 C27 1.5(4)
N11 S1 C25 C14 96.7(2)
N11 S1 C25 C16 -86.6(2)
N11 C12 C15 N8 -179.1(2)
N11 C12 C15 C29 -62.6(3)
N11 C12 C22 C10 1.5(3)
N11 C12 C22 C19 -173.1(3)
N11 C26 C31 C27 179.5(3)
C12 N11 C26 C10 -0.3(3)
C12 N11 C26 C31 -178.6(3)
C12 C15 C29 O4 -63.2(3)
C12 C15 C29 C13 54.2(3)
C12 C15 C29 C18 176.6(2)
C14 C20 C23 C9 1.3(5)
C14 C20 C23 C33 180.0(3)
C15 N8 C21 C32 -66.7(3)
C15 N8 C30 C19 66.8(3)
C15 C12 C22 C10 -173.2(2)
C15 C12 C22 C19 12.1(4)
C16 C9 C23 C20 -1.2(5)
C16 C9 C23 C33 -179.9(3)
C17 C27 C31 C26 -1.5(5)
C20 C14 C25 S1 175.4(2)
C20 C14 C25 C16 -1.2(4)
C21 N8 C15 C12 -163.6(2)
C21 N8 C15 C29 72.3(2)
C21 N8 C30 C19 -165.9(3)
C22 C10 C24 C17 178.7(3)
C22 C10 C26 N11 1.2(3)
C22 C10 C26 C31 179.6(2)
C22 C12 C15 N8 -5.2(3)
C22 C12 C15 C29 111.3(3)
C22 C19 C30 N8 -54.3(4)
C23 C9 C16 C25 -0.1(5)
C24 C10 C22 C12 177.1(3)
C24 C10 C22 C19 -8.7(5)
C24 C10 C26 N11 -177.8(2)
C24 C10 C26 C31 0.6(4)
C24 C17 C27 C31 -0.4(6)
C25 S1 N11 C12 -68.5(2)
C25 S1 N11 C26 60.8(2)
C25 C14 C20 C23 -0.1(5)
C26 C10 C22 C12 -1.7(3)
C26 C10 C22 C19 172.5(3)
C26 C10 C24 C17 -2.6(5)
C26 N11 C12 C15 174.0(2)
C26 N11 C12 C22 -0.8(3)
C27 C17 C24 C10 2.6(6)
C28 O5 C6 O7 1.6(5)
C28 O5 C6 C13 178.3(3)
C29 C18 C32 C21 -50.9(4)
C30 N8 C15 C12 -34.0(3)
C30 N8 C15 C29 -158.1(2)
C30 N8 C21 C32 162.6(3)
C30 C19 C22 C10 -155.3(3)
C30 C19 C22 C12 18.2(4)
C32 C18 C29 O4 -62.0(3)
C32 C18 C29 C13 -178.9(2)
C32 C18 C29 C15 56.4(3)
